data_4084048
loop_
_publ_author_name
'Goh, Lai Yoong'
'Weng, Zhiqiang'
'Leong, Weng Kee'
'Vittal, Jagadese J.'
'Haiduc, Ionel'

_publ_section_title
;
 An Organometallic Radical Route to Bis(phosphido)- and
 Hydrido&#x2212;Phosphido-Bridged Metal&#x2212;Metal-Bonded Complexes of
 Cyclopentadienylchromium via Desulfurization of Thiophosphinito Ligands
;
_journal_issue 24
_journal_name_full Organometallics
_journal_page_first 5287
_journal_paper_doi 10.1021/om0203680
_journal_volume 21
_journal_year 2002
_chemical_formula_sum 'C19 H21 Cr3 O2 P S'
_chemical_formula_weight 500.39
_chemical_name_systematic
; 
 ? 
;
_space_group_IT_number 14
_symmetry_cell_setting monoclinic
_symmetry_space_group_name_Hall '-P 2ybc'
_symmetry_space_group_name_H-M 'P 1 21/c 1'
_atom_sites_solution_hydrogens geom
_atom_sites_solution_primary direct
_atom_sites_solution_secondary difmap
_audit_creation_method SHELXL-97
_cell_angle_alpha 90.00
_cell_angle_beta 106.0710(10)
_cell_angle_gamma 90.00
_cell_formula_units_Z 8
_cell_length_a 9.6524(5)
_cell_length_b 27.9082(14)
_cell_length_c 15.5775(8)
_cell_measurement_reflns_used 7320
_cell_measurement_temperature 223(2)
_cell_measurement_theta_max 29.52
_cell_measurement_theta_min 2.19
_cell_volume 4032.3(4)
_computing_cell_refinement 'Bruker SMART'
_computing_data_collection 'Bruker SMART'
_computing_data_reduction 'Bruker SHELXTL'
_computing_molecular_graphics 'Bruker SHELXTL'
_computing_publication_material 'Bruker SHELXTL'
_computing_structure_refinement 'Bruker SHELXTL'
_computing_structure_solution 'Bruker SHELXTL'
_diffrn_ambient_temperature 223(2)
_diffrn_measured_fraction_theta_full 0.997
_diffrn_measured_fraction_theta_max 0.997
_diffrn_measurement_device_type 'CCD area detector'
_diffrn_measurement_method 'phi and omega scans'
_diffrn_radiation_monochromator graphite
_diffrn_radiation_source 'fine-focus sealed tube'
_diffrn_radiation_type MoK\a
_diffrn_radiation_wavelength 0.71073
_diffrn_reflns_av_R_equivalents 0.0507
_diffrn_reflns_av_sigmaI/netI 0.0380
_diffrn_reflns_limit_h_max 13
_diffrn_reflns_limit_h_min -13
_diffrn_reflns_limit_k_max 39
_diffrn_reflns_limit_k_min 0
_diffrn_reflns_limit_l_max 22
_diffrn_reflns_limit_l_min 0
_diffrn_reflns_number 64531
_diffrn_reflns_theta_full 30.51
_diffrn_reflns_theta_max 30.51
_diffrn_reflns_theta_min 2.20
_exptl_absorpt_coefficient_mu 1.781
_exptl_absorpt_correction_T_max 0.746076
_exptl_absorpt_correction_T_min 0.582990
_exptl_absorpt_correction_type SADABS
_exptl_crystal_colour Black
_exptl_crystal_density_diffrn 1.649
_exptl_crystal_density_method 'not measured'
_exptl_crystal_description Block
_exptl_crystal_F_000 2032
_exptl_crystal_size_max 0.22
_exptl_crystal_size_mid 0.24
_exptl_crystal_size_min 0.32
_refine_diff_density_max 0.797
_refine_diff_density_min -0.394
_refine_diff_density_rms 0.091
_refine_ls_extinction_method none
_refine_ls_goodness_of_fit_ref 0.982
_refine_ls_hydrogen_treatment mixed
_refine_ls_matrix_type full
_refine_ls_number_parameters 473
_refine_ls_number_reflns 12281
_refine_ls_number_restraints 0
_refine_ls_restrained_S_all 0.982
_refine_ls_R_factor_all 0.0580
_refine_ls_R_factor_gt 0.0428
_refine_ls_shift/su_max 0.027
_refine_ls_shift/su_mean 0.003
_refine_ls_structure_factor_coef Fsqd
_refine_ls_weighting_details 'calc w=1/[\s^2^(Fo^2^)+(0.0588P)^2^+0.0000P] where P=(Fo^2^+2Fc^2^)/3'
_refine_ls_weighting_scheme calc
_refine_ls_wR_factor_gt 0.1003
_refine_ls_wR_factor_ref 0.1067
_reflns_number_gt 9631
_reflns_number_total 12281
_reflns_threshold_expression >2sigma(I)
_cod_data_source_file om0203680.cif
_cod_data_source_block compd_5a
_cod_depositor_comments
;
The following automatic conversions were performed:

'_symmetry_cell_setting' value 'Monoclinic' changed to 'monoclinic'
according to
/usr/data/users/saulius/automatic-downloads/retrospective/ACS/lib/dictionaries/cif_core.dic
dictionary named 'cif_core.dic' version 2.4.2 from 2011-04-26.

Automatic conversion script
Id: cif_fix_values 2281 2013-09-26 08:29:07Z andrius 
;
_cod_original_sg_symbol_H-M 'P2(1)/c  '
_cod_database_code 4084048

loop_
_symmetry_equiv_pos_as_xyz
'x, y, z'
'-x, y+1/2, -z+1/2'
'-x, -y, -z'
'x, -y-1/2, z-1/2'

loop_
_atom_site_label
_atom_site_type_symbol
_atom_site_fract_x
_atom_site_fract_y
_atom_site_fract_z
_atom_site_U_iso_or_equiv
_atom_site_adp_type
_atom_site_occupancy
_atom_site_symmetry_multiplicity
_atom_site_calc_flag
_atom_site_refinement_flags
Cr1 Cr 1.03591(4) 0.122544(13) 0.03905(2) 0.02390(8) Uani 1 1 d .
Cr2 Cr 0.79941(4) 0.098944(13) 0.09926(2) 0.02341(8) Uani 1 1 d .
Cr3 Cr 1.07671(4) 0.064812(13) 0.18798(2) 0.02487(8) Uani 1 1 d .
Cr4 Cr 0.63763(4) 0.887700(13) 0.33465(3) 0.02960(9) Uani 1 1 d .
Cr5 Cr 0.48304(4) 0.801988(14) 0.28946(2) 0.03048(9) Uani 1 1 d .
Cr6 Cr 0.44873(4) 0.856865(14) 0.42907(3) 0.02929(9) Uani 1 1 d .
S1 S 0.93974(6) 0.04842(2) 0.05062(4) 0.02561(12) Uani 1 1 d .
S2 S 0.39952(7) 0.87709(2) 0.28071(4) 0.03478(14) Uani 1 1 d .
P1 P 0.92629(7) 0.11039(2) 0.24780(4) 0.03043(14) Uani 1 1 d .
P2 P 0.73098(7) 0.81158(2) 0.33108(5) 0.03406(14) Uani 1 1 d .
O1 O 0.8557(2) 0.20429(6) 0.06894(13) 0.0423(4) Uani 1 1 d .
O2 O 1.2517(2) 0.15719(8) 0.20268(13) 0.0546(6) Uani 1 1 d .
O5 O 0.5380(2) 0.75585(6) 0.47460(12) 0.0440(5) Uani 1 1 d .
O6 O 0.7477(2) 0.87912(8) 0.53628(13) 0.0497(5) Uani 1 1 d .
C1 C 0.9120(2) 0.16794(8) 0.06152(15) 0.0284(5) Uani 1 1 d .
C2 C 1.1621(3) 0.13811(9) 0.14647(16) 0.0332(5) Uani 1 1 d .
C3 C 0.9818(3) 0.16932(10) 0.29564(19) 0.0492(7) Uani 1 1 d .
H3A H 0.9051 0.1832 0.3166 0.074 Uiso 1 1 calc R
H3B H 1.0021 0.1899 0.2504 0.074 Uiso 1 1 calc R
H3C H 1.0679 0.1661 0.3453 0.074 Uiso 1 1 calc R
C4 C 0.8579(4) 0.08217(13) 0.3339(2) 0.0616(9) Uani 1 1 d .
H4A H 0.9291 0.0851 0.3914 0.092 Uiso 1 1 calc R
H4B H 0.8390 0.0485 0.3198 0.092 Uiso 1 1 calc R
H4C H 0.7694 0.0979 0.3363 0.092 Uiso 1 1 calc R
C5 C 0.5038(3) 0.79371(9) 0.44342(16) 0.0321(5) Uani 1 1 d .
C6 C 0.6370(3) 0.87221(9) 0.48328(16) 0.0336(5) Uani 1 1 d .
C7 C 0.8506(3) 0.78461(11) 0.4320(2) 0.0515(8) Uani 1 1 d .
H7A H 0.8682 0.7513 0.4204 0.077 Uiso 1 1 calc R
H7B H 0.8055 0.7863 0.4804 0.077 Uiso 1 1 calc R
H7C H 0.9414 0.8019 0.4487 0.077 Uiso 1 1 calc R
C8 C 0.8269(4) 0.79790(14) 0.2475(2) 0.0677(10) Uani 1 1 d .
H8A H 0.9256 0.8092 0.2686 0.102 Uiso 1 1 calc R
H8B H 0.7792 0.8137 0.1917 0.102 Uiso 1 1 calc R
H8C H 0.8267 0.7635 0.2381 0.102 Uiso 1 1 calc R
C11 C 1.0852(3) 0.09153(10) -0.08108(17) 0.0383(6) Uani 1 1 d .
H11 H 1.0705 0.0592 -0.0983 0.046 Uiso 1 1 calc R
C12 C 1.2121(3) 0.11110(10) -0.02426(18) 0.0386(6) Uani 1 1 d .
H12 H 1.2965 0.0940 0.0036 0.046 Uiso 1 1 calc R
C13 C 1.1908(3) 0.16051(10) -0.01637(17) 0.0383(6) Uani 1 1 d .
H13 H 1.2588 0.1823 0.0173 0.046 Uiso 1 1 calc R
C14 C 1.0509(3) 0.17166(10) -0.06740(17) 0.0393(6) Uani 1 1 d .
H14 H 1.0083 0.2022 -0.0740 0.047 Uiso 1 1 calc R
C15 C 0.9847(3) 0.12863(10) -0.10753(16) 0.0385(6) Uani 1 1 d .
H15 H 0.8904 0.1256 -0.1451 0.046 Uiso 1 1 calc R
C21 C 0.6070(3) 0.05812(10) 0.0187(2) 0.0453(7) Uani 1 1 d .
H21 H 0.6150 0.0297 -0.0119 0.054 Uiso 1 1 calc R
C22 C 0.5986(3) 0.10452(11) -0.01638(19) 0.0420(6) Uani 1 1 d .
H22 H 0.6013 0.1128 -0.0744 0.050 Uiso 1 1 calc R
C23 C 0.5856(3) 0.13651(9) 0.0503(2) 0.0395(6) Uani 1 1 d .
H23 H 0.5768 0.1700 0.0444 0.047 Uiso 1 1 calc R
C24 C 0.5878(3) 0.11020(10) 0.1266(2) 0.0414(6) Uani 1 1 d .
H24 H 0.5813 0.1228 0.1813 0.050 Uiso 1 1 calc R
C25 C 0.6015(3) 0.06144(10) 0.1076(2) 0.0449(7) Uani 1 1 d .
H25 H 0.6061 0.0357 0.1473 0.054 Uiso 1 1 calc R
C31 C 1.1308(3) -0.00491(10) 0.2575(2) 0.0475(7) Uani 1 1 d .
H31 H 1.0587 -0.0270 0.2602 0.057 Uiso 1 1 calc R
C32 C 1.2023(3) -0.00307(10) 0.19171(19) 0.0447(7) Uani 1 1 d .
H32 H 1.1885 -0.0238 0.1425 0.054 Uiso 1 1 calc R
C33 C 1.2986(3) 0.03540(12) 0.2120(2) 0.0546(8) Uani 1 1 d .
H33 H 1.3608 0.0455 0.1786 0.066 Uiso 1 1 calc R
C34 C 1.2855(3) 0.05633(11) 0.2916(2) 0.0582(9) Uani 1 1 d .
H34 H 1.3380 0.0829 0.3208 0.070 Uiso 1 1 calc R
C35 C 1.1839(4) 0.03159(12) 0.31904(19) 0.0534(8) Uani 1 1 d .
H35 H 1.1546 0.0380 0.3706 0.064 Uiso 1 1 calc R
C41 C 0.8340(4) 0.93397(14) 0.3751(3) 0.0709(11) Uani 1 1 d .
H41 H 0.9141 0.9255 0.4226 0.085 Uiso 1 1 calc R
C42 C 0.8161(5) 0.92128(13) 0.2908(3) 0.0734(11) Uani 1 1 d .
H42 H 0.8818 0.9029 0.2700 0.088 Uiso 1 1 calc R
C43 C 0.6908(5) 0.93839(15) 0.2395(3) 0.0776(13) Uani 1 1 d .
H43 H 0.6537 0.9342 0.1775 0.093 Uiso 1 1 calc R
C44 C 0.6238(4) 0.96430(12) 0.2965(4) 0.0948(18) Uani 1 1 d .
H44 H 0.5347 0.9804 0.2806 0.114 Uiso 1 1 calc R
C45 C 0.7239(5) 0.96016(12) 0.3837(3) 0.0739(12) Uani 1 1 d .
H45 H 0.7134 0.9735 0.4369 0.089 Uiso 1 1 calc R
C51 C 0.4675(4) 0.72499(12) 0.2586(3) 0.0666(11) Uani 1 1 d .
H51 H 0.5366 0.7033 0.2914 0.080 Uiso 1 1 calc R
C52 C 0.4760(6) 0.7498(2) 0.1828(4) 0.112(2) Uani 1 1 d .
H52 H 0.5501 0.7483 0.1545 0.134 Uiso 1 1 calc R
C53 C 0.3476(6) 0.77815(16) 0.1572(2) 0.0948(18) Uani 1 1 d .
H53 H 0.3210 0.7990 0.1080 0.114 Uiso 1 1 calc R
C54 C 0.2720(4) 0.76972(11) 0.2161(2) 0.0635(10) Uani 1 1 d .
H54 H 0.1834 0.7841 0.2150 0.076 Uiso 1 1 calc R
C55 C 0.3427(3) 0.73732(11) 0.2774(2) 0.0512(8) Uani 1 1 d .
H55 H 0.3108 0.7253 0.3250 0.061 Uiso 1 1 calc R
C61 C 0.2211(3) 0.86362(16) 0.4292(3) 0.0721(11) Uani 1 1 d .
H61 H 0.1441 0.8542 0.3806 0.087 Uiso 1 1 calc R
C62 C 0.2935(4) 0.83504(14) 0.5010(3) 0.0699(11) Uani 1 1 d .
H62 H 0.2730 0.8027 0.5095 0.084 Uiso 1 1 calc R
C63 C 0.3995(4) 0.86194(13) 0.5572(2) 0.0580(9) Uani 1 1 d .
H63 H 0.4648 0.8510 0.6102 0.070 Uiso 1 1 calc R
C64 C 0.3944(4) 0.90783(12) 0.5231(2) 0.0523(8) Uani 1 1 d .
H64 H 0.4544 0.9335 0.5494 0.063 Uiso 1 1 calc R
C65 C 0.2855(4) 0.90960(13) 0.4433(2) 0.0576(9) Uani 1 1 d .
H65 H 0.2593 0.9364 0.4057 0.069 Uiso 1 1 calc R

loop_
_atom_site_aniso_label
_atom_site_aniso_U_11
_atom_site_aniso_U_22
_atom_site_aniso_U_33
_atom_site_aniso_U_23
_atom_site_aniso_U_13
_atom_site_aniso_U_12
Cr1 0.01922(17) 0.02901(19) 0.02368(17) 0.00017(14) 0.00629(13) -0.00200(13)
Cr2 0.01854(16) 0.02434(17) 0.02790(18) -0.00166(14) 0.00734(14) -0.00119(13)
Cr3 0.02356(17) 0.02534(18) 0.02401(18) -0.00006(14) 0.00376(14) 0.00328(14)
Cr4 0.0329(2) 0.02564(19) 0.0303(2) 0.00474(15) 0.00883(16) -0.00206(15)
Cr5 0.0368(2) 0.02757(19) 0.02510(19) -0.00094(15) 0.00528(16) -0.00347(16)
Cr6 0.0297(2) 0.0296(2) 0.0298(2) 0.00324(15) 0.01033(16) 0.00516(15)
S1 0.0232(3) 0.0260(3) 0.0269(3) -0.0046(2) 0.0056(2) 0.0009(2)
S2 0.0339(3) 0.0336(3) 0.0313(3) 0.0065(2) -0.0001(2) 0.0029(2)
P1 0.0326(3) 0.0335(3) 0.0260(3) -0.0023(2) 0.0094(2) 0.0048(2)
P2 0.0359(3) 0.0321(3) 0.0384(4) 0.0039(3) 0.0173(3) 0.0032(3)
O1 0.0413(10) 0.0297(9) 0.0595(12) 0.0038(8) 0.0200(9) 0.0027(8)
O2 0.0559(12) 0.0584(13) 0.0402(11) -0.0012(10) -0.0022(9) -0.0313(11)
O5 0.0605(13) 0.0341(10) 0.0400(10) 0.0125(8) 0.0182(9) 0.0060(9)
O6 0.0438(11) 0.0639(14) 0.0338(10) -0.0051(9) -0.0020(9) -0.0010(10)
C1 0.0257(11) 0.0304(12) 0.0291(11) 0.0022(9) 0.0077(9) -0.0050(9)
C2 0.0310(12) 0.0366(13) 0.0319(12) 0.0028(10) 0.0082(10) -0.0077(10)
C3 0.0554(18) 0.0411(16) 0.0399(15) -0.0128(12) -0.0052(13) 0.0114(13)
C4 0.067(2) 0.082(3) 0.0460(18) 0.0133(17) 0.0338(17) 0.0088(19)
C5 0.0341(12) 0.0353(13) 0.0293(12) 0.0024(10) 0.0130(10) -0.0003(10)
C6 0.0400(14) 0.0349(13) 0.0266(12) -0.0012(10) 0.0103(10) 0.0049(11)
C7 0.0391(15) 0.0547(18) 0.0594(19) 0.0154(15) 0.0113(14) 0.0142(13)
C8 0.076(2) 0.071(2) 0.075(2) -0.0002(19) 0.052(2) 0.0063(19)
C11 0.0390(14) 0.0508(16) 0.0307(13) -0.0084(11) 0.0191(11) -0.0055(12)
C12 0.0249(12) 0.0569(17) 0.0378(14) 0.0032(12) 0.0149(10) 0.0021(11)
C13 0.0307(13) 0.0519(16) 0.0348(13) 0.0024(12) 0.0130(10) -0.0146(11)
C14 0.0403(14) 0.0468(15) 0.0341(13) 0.0109(11) 0.0159(11) -0.0005(12)
C15 0.0311(13) 0.0606(17) 0.0235(12) 0.0032(11) 0.0071(10) -0.0055(12)
C21 0.0227(12) 0.0395(15) 0.070(2) -0.0177(14) 0.0066(12) -0.0081(10)
C22 0.0242(12) 0.0550(17) 0.0409(15) 0.0000(13) -0.0007(11) -0.0049(11)
C23 0.0209(11) 0.0327(13) 0.0631(18) 0.0032(12) 0.0083(11) 0.0023(10)
C24 0.0241(12) 0.0515(16) 0.0525(17) -0.0045(13) 0.0172(12) -0.0005(11)
C25 0.0263(13) 0.0401(15) 0.071(2) 0.0139(14) 0.0188(13) -0.0047(11)
C31 0.0470(16) 0.0359(14) 0.0524(17) 0.0168(13) 0.0019(14) 0.0038(12)
C32 0.0437(15) 0.0389(15) 0.0440(15) -0.0030(12) -0.0002(12) 0.0181(12)
C33 0.0245(13) 0.067(2) 0.071(2) 0.0222(17) 0.0101(13) 0.0183(13)
C34 0.0453(18) 0.0471(18) 0.058(2) -0.0035(15) -0.0252(15) 0.0083(14)
C35 0.065(2) 0.0589(19) 0.0299(14) 0.0080(13) 0.0029(13) 0.0268(17)
C41 0.060(2) 0.061(2) 0.084(3) 0.013(2) 0.007(2) -0.0280(19)
C42 0.074(3) 0.054(2) 0.108(3) 0.008(2) 0.050(3) -0.0194(19)
C43 0.099(3) 0.076(3) 0.051(2) 0.0251(19) 0.011(2) -0.039(2)
C44 0.0435(19) 0.0350(18) 0.202(5) 0.061(3) 0.027(3) 0.0067(15)
C45 0.109(3) 0.0341(17) 0.093(3) -0.0154(18) 0.053(3) -0.028(2)
C51 0.054(2) 0.0383(17) 0.097(3) -0.0288(18) 0.004(2) -0.0031(15)
C52 0.129(4) 0.128(4) 0.112(4) -0.099(4) 0.089(4) -0.085(4)
C53 0.157(5) 0.079(3) 0.0293(17) -0.0040(18) -0.005(2) -0.063(3)
C54 0.058(2) 0.0427(17) 0.068(2) -0.0012(16) -0.0184(17) -0.0105(15)
C55 0.0523(18) 0.0402(16) 0.0522(18) 0.0008(13) -0.0004(14) -0.0160(13)
C61 0.0292(16) 0.106(3) 0.084(3) -0.022(2) 0.0211(17) 0.0033(18)
C62 0.070(2) 0.058(2) 0.106(3) 0.013(2) 0.066(2) 0.0097(19)
C63 0.070(2) 0.067(2) 0.0496(18) 0.0159(16) 0.0391(17) 0.0251(18)
C64 0.0607(19) 0.0552(19) 0.0473(17) -0.0026(14) 0.0256(15) 0.0207(15)
C65 0.057(2) 0.064(2) 0.059(2) 0.0168(16) 0.0281(16) 0.0352(17)

loop_
_atom_type_symbol
_atom_type_description
_atom_type_scat_dispersion_real
_atom_type_scat_dispersion_imag
_atom_type_scat_source
C C 0.0033 0.0016 'International Tables Vol C Tables 4.2.6.8 and 6.1.1.4'
H H 0.0000 0.0000 'International Tables Vol C Tables 4.2.6.8 and 6.1.1.4'
O O 0.0106 0.0060 'International Tables Vol C Tables 4.2.6.8 and 6.1.1.4'
P P 0.1023 0.0942 'International Tables Vol C Tables 4.2.6.8 and 6.1.1.4'
S S 0.1246 0.1234 'International Tables Vol C Tables 4.2.6.8 and 6.1.1.4'
Cr Cr 0.3209 0.6236 'International Tables Vol C Tables 4.2.6.8 and 6.1.1.4'

loop_
_geom_angle_atom_site_label_1
_geom_angle_atom_site_label_2
_geom_angle_atom_site_label_3
_geom_angle
C2 Cr1 C1 88.03(11)
C2 Cr1 C14 112.20(11)
C1 Cr1 C14 84.02(10)
C2 Cr1 C13 83.78(10)
C1 Cr1 C13 106.97(10)
C14 Cr1 C13 37.25(9)
C2 Cr1 C15 146.20(10)
C1 Cr1 C15 99.94(10)
C14 Cr1 C15 37.76(10)
C13 Cr1 C15 62.45(10)
C2 Cr1 C12 92.46(11)
C1 Cr1 C12 143.53(10)
C14 Cr1 C12 62.10(10)
C13 Cr1 C12 37.17(10)
C15 Cr1 C12 61.91(10)
C2 Cr1 C11 128.14(11)
C1 Cr1 C11 136.68(10)
C14 Cr1 C11 62.13(11)
C13 Cr1 C11 61.99(10)
C15 Cr1 C11 36.82(10)
C12 Cr1 C11 36.94(9)
C2 Cr1 S1 108.89(8)
C1 Cr1 S1 107.88(7)
C14 Cr1 S1 137.54(8)
C13 Cr1 S1 143.17(8)
C15 Cr1 S1 99.86(7)
C12 Cr1 S1 106.40(8)
C11 Cr1 S1 84.32(7)
C2 Cr1 Cr3 57.72(8)
C1 Cr1 Cr3 100.99(7)
C14 Cr1 Cr3 168.14(7)
C13 Cr1 Cr3 131.12(7)
C15 Cr1 Cr3 148.63(8)
C12 Cr1 Cr3 109.99(7)
C11 Cr1 Cr3 117.69(8)
S1 Cr1 Cr3 51.305(17)
C2 Cr1 Cr2 98.55(8)
C1 Cr1 Cr2 57.37(7)
C14 Cr1 Cr2 129.64(7)
C13 Cr1 Cr2 163.86(8)
C15 Cr1 Cr2 113.48(7)
C12 Cr1 Cr2 157.15(8)
C11 Cr1 Cr2 125.30(7)
S1 Cr1 Cr2 51.052(17)
Cr3 Cr1 Cr2 61.134(13)
C25 Cr2 C24 36.98(10)
C25 Cr2 S1 109.66(8)
C24 Cr2 S1 146.36(8)
C25 Cr2 C21 36.71(11)
C24 Cr2 C21 61.07(10)
S1 Cr2 C21 88.59(7)
C25 Cr2 C23 60.99(10)
C24 Cr2 C23 36.27(10)
S1 Cr2 C23 139.98(8)
C21 Cr2 C23 60.50(10)
C25 Cr2 C22 60.98(11)
C24 Cr2 C22 60.73(10)
S1 Cr2 C22 103.93(8)
C21 Cr2 C22 36.23(10)
C23 Cr2 C22 36.21(10)
C25 Cr2 P1 103.44(9)
C24 Cr2 P1 92.80(8)
S1 Cr2 P1 102.91(2)
C21 Cr2 P1 138.96(9)
C23 Cr2 P1 117.07(8)
C22 Cr2 P1 152.36(8)
C25 Cr2 C1 149.70(9)
C24 Cr2 C1 116.28(10)
S1 Cr2 C1 93.81(6)
C21 Cr2 C1 129.87(10)
C23 Cr2 C1 88.72(9)
C22 Cr2 C1 95.60(9)
P1 Cr2 C1 89.07(6)
C25 Cr2 Cr1 159.33(9)
C24 Cr2 Cr1 156.47(8)
S1 Cr2 Cr1 53.221(18)
C21 Cr2 Cr1 124.21(8)
C23 Cr2 Cr1 122.50(7)
C22 Cr2 Cr1 108.59(8)
P1 Cr2 Cr1 92.74(2)
C1 Cr2 Cr1 41.00(6)
C25 Cr2 Cr3 121.98(8)
C24 Cr2 Cr3 138.86(8)
S1 Cr2 Cr3 50.826(17)
C21 Cr2 Cr3 129.04(7)
C23 Cr2 Cr3 168.88(7)
C22 Cr2 Cr3 154.76(8)
P1 Cr2 Cr3 52.400(18)
C1 Cr2 Cr3 87.58(6)
Cr1 Cr2 Cr3 59.173(13)
C31 Cr3 C34 60.50(11)
C31 Cr3 C35 36.65(11)
C34 Cr3 C35 35.72(12)
C31 Cr3 C33 60.60(11)
C34 Cr3 C33 36.91(12)
C35 Cr3 C33 60.62(12)
C31 Cr3 S1 106.59(8)
C34 Cr3 S1 148.68(10)
C35 Cr3 S1 143.00(9)
C33 Cr3 S1 111.91(10)
C31 Cr3 C32 36.22(11)
C34 Cr3 C32 61.00(11)
C35 Cr3 C32 60.79(11)
C33 Cr3 C32 36.48(11)
S1 Cr3 C32 91.38(7)
C31 Cr3 P1 112.03(9)
C34 Cr3 P1 108.12(10)
C35 Cr3 P1 92.53(8)
C33 Cr3 P1 144.82(10)
S1 Cr3 P1 103.18(3)
C32 Cr3 P1 148.24(8)
C31 Cr3 C2 147.24(10)
C34 Cr3 C2 88.63(11)
C35 Cr3 C2 120.29(11)
C33 Cr3 C2 88.46(11)
S1 Cr3 C2 94.25(6)
C32 Cr3 C2 120.81(10)
P1 Cr3 C2 86.52(7)
C31 Cr3 Cr1 151.84(9)
C34 Cr3 Cr1 124.25(10)
C35 Cr3 Cr1 159.69(10)
C33 Cr3 Cr1 105.26(9)
S1 Cr3 Cr1 53.461(18)
C32 Cr3 Cr1 117.73(8)
P1 Cr3 Cr1 93.34(2)
C2 Cr3 Cr1 40.89(6)
C31 Cr3 Cr2 126.84(8)
C34 Cr3 Cr2 160.31(9)
C35 Cr3 Cr2 136.91(9)
C33 Cr3 Cr2 161.16(9)
S1 Cr3 Cr2 50.795(17)
C32 Cr3 Cr2 137.07(7)
P1 Cr3 Cr2 52.707(19)
C2 Cr3 Cr2 85.92(6)
Cr1 Cr3 Cr2 59.693(12)
C43 Cr4 C44 37.77(16)
C43 Cr4 C42 35.15(15)
C44 Cr4 C42 60.38(15)
C43 Cr4 C41 58.87(14)
C44 Cr4 C41 60.06(14)
C42 Cr4 C41 34.52(14)
C43 Cr4 S2 103.76(12)
C44 Cr4 S2 92.74(10)
C42 Cr4 S2 137.87(13)
C41 Cr4 S2 152.25(11)
C43 Cr4 C45 61.14(15)
C44 Cr4 C45 37.65(16)
C42 Cr4 C45 58.57(15)
C41 Cr4 C45 34.49(14)
S2 Cr4 C45 119.60(13)
C43 Cr4 P2 114.03(14)
C44 Cr4 P2 151.09(14)
C42 Cr4 P2 92.26(11)
C41 Cr4 P2 103.40(12)
S2 Cr4 P2 103.64(3)
C45 Cr4 P2 136.61(13)
C43 Cr4 C6 147.21(13)
C44 Cr4 C6 115.11(18)
C42 Cr4 C6 126.20(15)
C41 Cr4 C6 93.53(13)
S2 Cr4 C6 93.61(7)
C45 Cr4 C6 86.12(12)
P2 Cr4 C6 87.83(6)
C43 Cr4 Cr6 149.55(14)
C44 Cr4 Cr6 116.22(13)
C42 Cr4 Cr6 165.78(13)
C41 Cr4 Cr6 131.26(12)
S2 Cr4 Cr6 53.21(2)
C45 Cr4 Cr6 109.62(10)
P2 Cr4 Cr6 92.60(2)
C6 Cr4 Cr6 40.74(7)
C43 Cr4 Cr5 125.73(11)
C44 Cr4 Cr5 140.22(13)
C42 Cr4 Cr5 133.22(12)
C41 Cr4 Cr5 156.13(12)
S2 Cr4 Cr5 51.17(2)
C45 Cr4 Cr5 167.92(11)
P2 Cr4 Cr5 52.74(2)
C6 Cr4 Cr5 86.80(6)
Cr6 Cr4 Cr5 59.126(14)
C52 Cr5 C51 36.89(17)
C52 Cr5 C53 37.86(18)
C51 Cr5 C53 61.05(16)
C52 Cr5 C54 60.80(17)
C51 Cr5 C54 59.75(13)
C53 Cr5 C54 35.13(15)
C52 Cr5 C55 60.61(14)
C51 Cr5 C55 35.75(13)
C53 Cr5 C55 59.39(13)
C54 Cr5 C55 35.32(11)
C52 Cr5 S2 129.8(2)
C51 Cr5 S2 154.35(10)
C53 Cr5 S2 96.60(15)
C54 Cr5 S2 94.85(9)
C55 Cr5 S2 123.53(9)
C52 Cr5 P2 95.84(14)
C51 Cr5 P2 100.18(10)
C53 Cr5 P2 126.41(17)
C54 Cr5 P2 156.43(11)
C55 Cr5 P2 132.29(9)
S2 Cr5 P2 103.64(3)
C52 Cr5 C5 132.79(19)
C51 Cr5 C5 96.19(14)
C53 Cr5 C5 141.01(14)
C54 Cr5 C5 106.81(12)
C55 Cr5 C5 83.41(10)
S2 Cr5 C5 94.67(6)
P2 Cr5 C5 86.36(6)
C52 Cr5 Cr6 168.78(11)
C51 Cr5 Cr6 134.48(12)
C53 Cr5 Cr6 137.10(17)
C54 Cr5 Cr6 109.67(11)
C55 Cr5 Cr6 108.25(9)
S2 Cr5 Cr6 53.61(2)
P2 Cr5 Cr6 93.18(2)
C5 Cr5 Cr6 41.19(6)
C52 Cr5 Cr4 131.19(12)
C51 Cr5 Cr4 152.64(10)
C53 Cr5 Cr4 128.75(11)
C54 Cr5 Cr4 145.08(9)
C55 Cr5 Cr4 168.20(9)
S2 Cr5 Cr4 51.21(2)
P2 Cr5 Cr4 52.70(2)
C5 Cr5 Cr4 86.50(6)
Cr6 Cr5 Cr4 59.953(14)
C6 Cr6 C5 87.23(11)
C6 Cr6 C63 90.15(13)
C5 Cr6 C63 94.58(11)
C6 Cr6 C62 124.14(15)
C5 Cr6 C62 83.49(12)
C63 Cr6 C62 36.55(14)
C6 Cr6 C61 147.32(13)
C5 Cr6 C61 109.66(14)
C63 Cr6 C61 61.57(14)
C62 Cr6 C61 36.96(14)
C6 Cr6 C64 86.04(12)
C5 Cr6 C64 130.67(11)
C63 Cr6 C64 36.72(12)
C62 Cr6 C64 61.17(14)
C61 Cr6 C64 61.61(14)
C6 Cr6 C65 116.24(13)
C5 Cr6 C65 144.73(12)
C63 Cr6 C65 61.51(12)
C62 Cr6 C65 61.74(13)
C61 Cr6 C65 37.40(14)
C64 Cr6 C65 36.65(12)
C6 Cr6 S2 108.01(8)
C5 Cr6 S2 109.30(8)
C63 Cr6 S2 150.23(9)
C62 Cr6 S2 127.06(13)
C61 Cr6 S2 92.94(12)
C64 Cr6 S2 119.24(9)
C65 Cr6 S2 89.01(9)
C6 Cr6 Cr5 99.99(8)
C5 Cr6 Cr5 57.89(7)
C63 Cr6 Cr5 149.69(10)
C62 Cr6 Cr5 119.88(12)
C61 Cr6 Cr5 112.69(10)
C64 Cr6 Cr5 170.19(9)
C65 Cr6 Cr5 133.95(9)
S2 Cr6 Cr5 51.59(2)
C6 Cr6 Cr4 57.20(8)
C5 Cr6 Cr4 98.73(8)
C63 Cr6 Cr4 143.71(11)
C62 Cr6 Cr4 177.55(10)
C61 Cr6 Cr4 140.73(12)
C64 Cr6 Cr4 117.60(9)
C65 Cr6 Cr4 115.94(9)
S2 Cr6 Cr4 51.27(2)
Cr5 Cr6 Cr4 60.922(14)
Cr2 S1 Cr3 78.38(2)
Cr2 S1 Cr1 75.73(2)
Cr3 S1 Cr1 75.23(2)
Cr5 S2 Cr4 77.62(2)
Cr5 S2 Cr6 74.79(2)
Cr4 S2 Cr6 75.52(2)
C3 P1 C4 102.33(16)
C3 P1 Cr3 120.97(11)
C4 P1 Cr3 116.94(12)
C3 P1 Cr2 123.07(10)
C4 P1 Cr2 118.30(12)
Cr3 P1 Cr2 74.89(2)
C8 P2 C7 101.60(16)
C8 P2 Cr4 118.98(12)
C7 P2 Cr4 120.85(11)
C8 P2 Cr5 117.58(13)
C7 P2 Cr5 123.29(10)
Cr4 P2 Cr5 74.56(2)
O1 C1 Cr1 163.3(2)
O1 C1 Cr2 115.07(17)
Cr1 C1 Cr2 81.63(9)
O2 C2 Cr1 163.0(2)
O2 C2 Cr3 115.43(18)
Cr1 C2 Cr3 81.39(9)
O5 C5 Cr6 162.7(2)
O5 C5 Cr5 116.37(18)
Cr6 C5 Cr5 80.92(9)
O6 C6 Cr6 163.6(2)
O6 C6 Cr4 114.3(2)
Cr6 C6 Cr4 82.06(9)
C15 C11 C12 108.0(3)
C15 C11 Cr1 70.64(14)
C12 C11 Cr1 70.87(14)
C13 C12 C11 108.3(2)
C13 C12 Cr1 70.76(14)
C11 C12 Cr1 72.19(14)
C14 C13 C12 108.0(2)
C14 C13 Cr1 71.05(14)
C12 C13 Cr1 72.07(14)
C13 C14 C15 107.9(3)
C13 C14 Cr1 71.70(14)
C15 C14 Cr1 71.81(15)
C11 C15 C14 107.7(2)
C11 C15 Cr1 72.54(14)
C14 C15 Cr1 70.43(14)
C22 C21 C25 108.1(2)
C22 C21 Cr2 72.42(14)
C25 C21 Cr2 70.51(15)
C21 C22 C23 107.9(3)
C21 C22 Cr2 71.35(15)
C23 C22 Cr2 71.71(15)
C24 C23 C22 108.2(2)
C24 C23 Cr2 70.66(14)
C22 C23 Cr2 72.08(15)
C23 C24 C25 108.1(3)
C23 C24 Cr2 73.07(14)
C25 C24 Cr2 71.22(14)
C21 C25 C24 107.6(3)
C21 C25 Cr2 72.78(14)
C24 C25 Cr2 71.80(14)
C32 C31 C35 108.5(3)
C32 C31 Cr3 72.79(16)
C35 C31 Cr3 71.76(16)
C31 C32 C33 107.3(3)
C31 C32 Cr3 70.99(16)
C33 C32 Cr3 71.20(16)
C32 C33 C34 107.6(3)
C32 C33 Cr3 72.32(15)
C34 C33 Cr3 71.26(16)
C35 C34 C33 108.3(3)
C35 C34 Cr3 72.19(17)
C33 C34 Cr3 71.84(15)
C34 C35 C31 108.3(3)
C34 C35 Cr3 72.09(17)
C31 C35 Cr3 71.59(15)
C42 C41 C45 111.1(4)
C42 C41 Cr4 72.4(2)
C45 C41 Cr4 72.9(2)
C41 C42 C43 110.2(4)
C41 C42 Cr4 73.0(2)
C43 C42 Cr4 71.7(2)
C42 C43 C44 107.3(4)
C42 C43 Cr4 73.1(2)
C44 C43 Cr4 71.23(19)
C43 C44 C45 104.2(3)
C43 C44 Cr4 71.00(19)
C45 C44 Cr4 72.17(18)
C41 C45 C44 107.3(4)
C41 C45 Cr4 72.6(2)
C44 C45 Cr4 70.18(19)
C55 C51 C52 108.7(4)
C55 C51 Cr5 73.53(18)
C52 C51 Cr5 71.5(2)
C51 C52 C53 105.2(3)
C51 C52 Cr5 71.65(19)
C53 C52 Cr5 71.8(2)
C54 C53 C52 107.8(4)
C54 C53 Cr5 73.13(19)
C52 C53 Cr5 70.4(2)
C53 C54 C55 109.6(4)
C53 C54 Cr5 71.7(2)
C55 C54 Cr5 72.42(18)
C54 C55 C51 108.7(4)
C54 C55 Cr5 72.26(18)
C51 C55 Cr5 70.72(18)
C62 C61 C65 107.0(3)
C62 C61 Cr6 70.98(18)
C65 C61 Cr6 71.52(17)
C63 C62 C61 108.6(3)
C63 C62 Cr6 71.30(18)
C61 C62 Cr6 72.06(19)
C62 C63 C64 108.7(3)
C62 C63 Cr6 72.15(19)
C64 C63 Cr6 72.64(17)
C63 C64 C65 108.3(3)
C63 C64 Cr6 70.64(17)
C65 C64 Cr6 71.87(18)
C64 C65 C61 107.3(3)
C64 C65 Cr6 71.48(16)
C61 C65 Cr6 71.08(18)

loop_
_geom_bond_atom_site_label_1
_geom_bond_atom_site_label_2
_geom_bond_distance
Cr1 C2 1.829(2)
Cr1 C1 1.841(2)
Cr1 C14 2.187(2)
Cr1 C13 2.195(2)
Cr1 C15 2.205(2)
Cr1 C12 2.212(2)
Cr1 C11 2.229(2)
Cr1 S1 2.2948(7)
Cr1 Cr3 2.7619(5)
Cr1 Cr2 2.7767(5)
Cr2 C25 2.213(2)
Cr2 C24 2.221(2)
Cr2 S1 2.2283(6)
Cr2 C21 2.243(2)
Cr2 C23 2.252(2)
Cr2 C22 2.256(3)
Cr2 P1 2.3210(7)
Cr2 C1 2.364(2)
Cr2 Cr3 2.8166(5)
Cr3 C31 2.218(3)
Cr3 C34 2.219(3)
Cr3 C35 2.220(3)
Cr3 C33 2.226(3)
Cr3 S1 2.2292(6)
Cr3 C32 2.241(3)
Cr3 P1 2.3115(7)
Cr3 C2 2.362(2)
Cr4 C43 2.210(3)
Cr4 C44 2.213(3)
Cr4 C42 2.228(3)
Cr4 C41 2.235(3)
Cr4 S2 2.2376(8)
Cr4 C45 2.239(3)
Cr4 P2 2.3141(8)
Cr4 C6 2.357(2)
Cr4 Cr6 2.7772(5)
Cr4 Cr5 2.8040(5)
Cr5 C52 2.196(3)
Cr5 C51 2.198(3)
Cr5 C53 2.214(3)
Cr5 C54 2.231(3)
Cr5 C55 2.233(3)
Cr5 S2 2.2362(7)
Cr5 P2 2.3153(8)
Cr5 C5 2.362(2)
Cr5 Cr6 2.7538(5)
Cr6 C6 1.830(3)
Cr6 C5 1.837(3)
Cr6 C63 2.181(3)
Cr6 C62 2.192(3)
Cr6 C61 2.206(3)
Cr6 C64 2.207(3)
Cr6 C65 2.212(3)
Cr6 S2 2.2972(7)
P1 C3 1.824(3)
P1 C4 1.829(3)
P2 C8 1.834(3)
P2 C7 1.835(3)
O1 C1 1.171(3)
O2 C2 1.174(3)
O5 C5 1.172(3)
O6 C6 1.171(3)
C11 C15 1.401(4)
C11 C12 1.407(4)
C12 C13 1.405(4)
C13 C14 1.399(4)
C14 C15 1.421(4)
C21 C22 1.399(4)
C21 C25 1.403(4)
C22 C23 1.401(4)
C23 C24 1.393(4)
C24 C25 1.406(4)
C31 C32 1.386(4)
C31 C35 1.395(4)
C32 C33 1.398(4)
C33 C34 1.407(5)
C34 C35 1.361(5)
C41 C42 1.324(5)
C41 C45 1.326(5)
C42 C43 1.340(6)
C43 C44 1.432(6)
C44 C45 1.437(6)
C51 C55 1.361(5)
C51 C52 1.390(6)
C52 C53 1.431(7)
C53 C54 1.341(6)
C54 C55 1.354(4)
C61 C62 1.394(5)
C61 C65 1.416(5)
C62 C63 1.371(5)
C63 C64 1.382(4)
C64 C65 1.389(5)
